data_1571212
loop_
_publ_author_name
'Fang, Chao'
'Wang, Quan-Pu'
'Xu, Bing'
'Zhang, Zhan-Ming'
'Zhang, Junliang'

_publ_section_title
;
 Palladium/XuPhos-catalyzed enantioselective cascade Heck/intermolecular
 C(sp<sup>2</sup>)-H alkylation reaction.
;
_journal_issue 15
_journal_name_full 'Chemical science'
_journal_page_first 5573
_journal_page_last 5580
_journal_paper_doi 10.1039/d4sc00262h
_journal_volume 15
_journal_year 2024
_chemical_absolute_configuration unk
_chemical_formula_moiety 'C24 H17 F4 N O'
_chemical_formula_sum 'C24 H17 F4 N O'
_chemical_formula_weight 411.38
_space_group_crystal_system orthorhombic
_space_group_IT_number 19
_space_group_name_Hall 'P 2ac 2ab'
_space_group_name_H-M_alt 'P 21 21 21'
_atom_sites_solution_hydrogens geom
_atom_sites_solution_primary dual
_audit_creation_date 2022-11-29
_audit_creation_method
;
Olex2 1.2
(compiled 2018.05.29 svn.r3508 for OlexSys, GUI svn.r5506)
;
_audit_update_record
;
2024-01-12 deposited with the CCDC.	2024-03-08 downloaded from the CCDC.
;
_cell_angle_alpha 90
_cell_angle_beta 90
_cell_angle_gamma 90
_cell_formula_units_Z 4
_cell_length_a 6.42860(10)
_cell_length_b 8.7411(2)
_cell_length_c 33.5094(6)
_cell_measurement_reflns_used 12072
_cell_measurement_temperature 296.3(6)
_cell_measurement_theta_max 73.0420
_cell_measurement_theta_min 5.2450
_cell_volume 1882.99(6)
_computing_cell_refinement 'CrysAlisPro 1.171.39.32a (Rigaku OD, 2017)'
_computing_data_collection 'CrysAlisPro 1.171.39.32a (Rigaku OD, 2017)'
_computing_data_reduction 'CrysAlisPro 1.171.39.32a (Rigaku OD, 2017)'
_computing_molecular_graphics 'Olex2 (Dolomanov et al., 2009)'
_computing_publication_material 'Olex2 (Dolomanov et al., 2009)'
_computing_structure_refinement 'ShelXL (Sheldrick, 2015)'
_computing_structure_solution 'ShelXT (Sheldrick, 2015)'
_diffrn_ambient_environment air
_diffrn_ambient_temperature 296.3(6)
_diffrn_detector 'CCD plate'
_diffrn_measured_fraction_theta_full 0.998
_diffrn_measured_fraction_theta_max 0.998
_diffrn_measurement_details
;
List of Runs (angles in degrees, time in seconds):

  # Type    Start    End  Width  t~exp~   \w     \q     \k     \f   Frames
#--------------------------------------------------------------------------
  1  \w     13.00  43.00   1.00    1.00    --    0.00  57.00 -30.00   30
  2  \w    -19.00   9.00   1.00    1.00    --    0.00  57.00 -30.00   28
  3  \w    -28.00  89.00   1.00    1.00    --    0.00  77.00   0.00  117
  4  \w    -18.00  82.00   1.00    1.00    --    0.00  37.00 -90.00  100
  5  \w    -19.00  33.00   1.00    1.00    --    0.00  37.00 150.00   52
  6  \w     37.00  88.00   1.00    1.00    --    0.00  37.00  90.00   51
  7  \w    -19.00  21.00   1.00    1.00    --    0.00  37.00  90.00   40
  8  \w     46.00  86.00   1.00    1.00    --    0.00  57.00 -30.00   40
  9  \w    -23.00  34.00   1.00    1.00    --    0.00  57.00-150.00   57
 10  \w     64.00  89.00   1.00    1.00    --    0.00  37.00 150.00   25
 11  \w     68.00  94.00   1.00    3.00    --   95.80  68.00 -78.73   26
 12  \w     74.00 124.00   1.00    3.00    --   95.80  52.00  -6.75   50
 13  \w    140.00 166.00   1.00    3.00    --   95.80  52.00  -6.75   26
 14  \w     63.00  88.00   1.00    3.00    --   95.80  81.00  -6.03   25
 15  \w    124.00 149.00   1.00    3.00    --   95.80  75.00 172.26   25
 16  \w     70.00 181.00   1.00    3.00    --   95.80  62.00 -77.72  111
 17  \w     69.00  94.00   1.00    3.00    --   95.80  67.00-125.40   25
 18  \w     66.00  91.00   1.00    3.00    --   95.80  75.00 172.26   25
 19  \w     63.00  88.00   1.00    3.00    --   95.80  82.00-180.00   25
 20  \w     80.00 128.00   1.00    3.00    --   95.80 -82.00 -90.00   48
 21  \w    126.00 152.00   1.00    3.00    --   95.80  82.00-180.00   26
 22  \w     95.00 126.00   1.00    3.00    --   95.80 -82.00  90.00   31
 23  \w     65.00  90.00   1.00    3.00    --   95.80  77.00 120.00   25
 24  \w    146.00 172.00   1.00    3.00    --   95.80  77.00 120.00   26
 25  \w     71.00 184.00   1.00    3.00    --   95.80  61.00   0.00  113
 26  \w     63.00  88.00   1.00    3.00    --   95.80  82.00  60.00   25
 27  \w      6.00 128.00   1.00    3.00    --   95.80 -82.00-180.00  122
 28  \w     65.00  92.00   1.00    3.00    --   95.80  77.00  30.00   27
 29  \w     95.00 121.00   1.00    3.00    --   95.80  77.00  30.00   26
 30  \w     75.00 102.00   1.00    3.00    --   95.80  45.00 120.00   27
 31  \w     67.00 143.00   1.00    3.00    --   95.80  73.00-118.78   76
 32  \w     71.00 105.00   1.00    3.00    --   95.80  59.00 -47.32   34
 33  \w      7.00  74.00   1.00    3.00    --   95.80 -82.00 -90.00   67
 34  \w     75.00 102.00   1.00    3.00    --   95.80  45.00  90.00   27
 35  \w     65.00  91.00   1.00    3.00    --   95.80  77.00-150.00   26
 36  \w     75.00 185.00   1.00    3.00    --   95.80  45.00  60.00  110
 37  \w     63.00  88.00   1.00    3.00    --   95.80  82.00 -90.00   25
 38  \w    125.00 150.00   1.00    3.00    --   95.80  82.00 -90.00   25
 39  \w     65.00  90.00   1.00    3.00    --   95.80  77.00 -30.00   25
 40  \w    151.00 176.00   1.00    3.00    --   95.80  77.00 -30.00   25
 41  \w     63.00  89.00   1.00    3.00    --   95.80  82.00-120.00   26
 42  \w     63.00  96.00   1.00    3.00    --   95.80  82.00  90.00   33
 43  \w     63.00  88.00   1.00    3.00    --   95.80  82.00 133.04   25
 44  \w     65.00  91.00   1.00    3.00    --   95.80  77.00 150.00   26
 45  \w    111.00 136.00   1.00    3.00    --   95.80  82.00   0.00   25
 46  \w     50.00  86.00   1.00    3.00    --   95.80 -82.00-120.00   36
 47  \w     95.00 128.00   1.00    3.00    --   95.80 -82.00-120.00   33
 48  \w     63.00  89.00   1.00    3.00    --   95.80  82.00 120.00   26
 49  \w      6.00 128.00   1.00    3.00    --   95.80 -82.00  30.00  122
 50  \w     63.00  89.00   1.00    3.00    --   95.80  82.00   0.00   26
 51  \w     71.00 131.00   1.00    3.00    --   95.80  61.00-180.00   60
 52  \w     72.00 105.00   1.00    3.00    --   95.80  61.00-150.00   33
 53  \w     65.00  91.00   1.00    3.00    --   95.80  77.00 -60.00   26
 54  \w    108.00 133.00   1.00    3.00    --   95.80  77.00 -60.00   25
 55  \w     20.00 111.00   1.00    3.00    --   95.80 -61.00  30.00   91
 56  \w     65.00  91.00   1.00    3.00    --   95.80  82.00 -30.00   26
 57  \w     74.00 100.00   1.00    3.00    --   95.80  53.00-152.71   26
 58  \w     72.00  98.00   1.00    3.00    --   95.80  61.00 -30.00   26
 59  \w     65.00  91.00   1.00    3.00    --   95.80  77.00-120.00   26
 60  \w     76.00 163.00   1.00    3.00    --   95.80  45.00 150.00   87
 61  \w    119.00 166.00   1.00    3.00    --   95.80  45.00 120.00   47
 62  \w    110.00 153.00   1.00    3.00    --   95.80  81.00  -6.03   43
 63  \w     75.00 170.00   1.00    3.00    --   95.80  50.00-120.74   95
 64  \w    142.00 178.00   1.00    3.00    --   95.80  67.00-125.40   36
 65  \w    153.00 180.00   1.00    3.00    --   95.80  51.00  95.67   27
 66  \w     74.00  99.00   1.00    3.00    --   95.80  51.00  95.67   25
;
_diffrn_measurement_device 'four-circle diffractometer'
_diffrn_measurement_device_type 'XtaLAB AFC12 (RINC): Kappa dual home/near'
_diffrn_measurement_method '\w scans'
_diffrn_orient_matrix_type 'CrysAlisPro convention (1999,Acta A55,543-557)'
_diffrn_orient_matrix_UB_11 0.1493729000
_diffrn_orient_matrix_UB_12 -0.0148176000
_diffrn_orient_matrix_UB_13 0.0357346000
_diffrn_orient_matrix_UB_21 -0.1316204000
_diffrn_orient_matrix_UB_22 0.1162358000
_diffrn_orient_matrix_UB_23 0.0235533000
_diffrn_orient_matrix_UB_31 -0.1334024000
_diffrn_orient_matrix_UB_32 -0.1316413000
_diffrn_orient_matrix_UB_33 0.0167897000
_diffrn_radiation_monochromator graphite
_diffrn_radiation_probe x-ray
_diffrn_radiation_type CuK\a
_diffrn_radiation_wavelength 1.54184
_diffrn_reflns_av_R_equivalents 0.0608
_diffrn_reflns_av_unetI/netI 0.0250
_diffrn_reflns_Laue_measured_fraction_full 0.998
_diffrn_reflns_Laue_measured_fraction_max 0.998
_diffrn_reflns_limit_h_max 7
_diffrn_reflns_limit_h_min -7
_diffrn_reflns_limit_k_max 10
_diffrn_reflns_limit_k_min -10
_diffrn_reflns_limit_l_max 40
_diffrn_reflns_limit_l_min -40
_diffrn_reflns_number 40249
_diffrn_reflns_point_group_measured_fraction_full 0.999
_diffrn_reflns_point_group_measured_fraction_max 0.999
_diffrn_reflns_theta_full 67.067
_diffrn_reflns_theta_max 67.067
_diffrn_reflns_theta_min 5.230
_diffrn_source 'fine-focus sealed X-ray tube'
_diffrn_source_type 'Enhance (Cu) X-ray Source'
_exptl_absorpt_coefficient_mu 0.985
_exptl_absorpt_correction_T_max 1.00000
_exptl_absorpt_correction_T_min 0.51304
_exptl_absorpt_correction_type multi-scan
_exptl_absorpt_process_details
;
CrysAlisPro 1.171.39.32a (Rigaku Oxford Diffraction, 2017)
Empirical absorption correction using spherical harmonics,
 implemented in SCALE3 ABSPACK scaling algorithm.
;
_exptl_crystal_colour 'clear light colourless'
_exptl_crystal_colour_lustre clear
_exptl_crystal_colour_modifier light
_exptl_crystal_colour_primary colourless
_exptl_crystal_density_diffrn 1.451
_exptl_crystal_description block
_exptl_crystal_F_000 848
_exptl_crystal_size_max 0.26
_exptl_crystal_size_mid 0.22
_exptl_crystal_size_min 0.18
_refine_diff_density_max 0.104
_refine_diff_density_min -0.108
_refine_diff_density_rms 0.026
_refine_ls_abs_structure_details
;
 Flack x determined using 1196 quotients [(I+)-(I-)]/[(I+)+(I-)]
 (Parsons, Flack and Wagner, Acta Cryst. B69 (2013) 249-259).
;
_refine_ls_abs_structure_Flack -0.07(7)
_refine_ls_extinction_coef 0.0027(4)
_refine_ls_extinction_expression Fc^*^=kFc[1+0.001xFc^2^\l^3^/sin(2\q)]^-1/4^
_refine_ls_extinction_method 'SHELXL-2017/1 (Sheldrick 2017)'
_refine_ls_goodness_of_fit_ref 1.060
_refine_ls_hydrogen_treatment constr
_refine_ls_matrix_type full
_refine_ls_number_parameters 273
_refine_ls_number_reflns 3362
_refine_ls_number_restraints 0
_refine_ls_restrained_S_all 1.060
_refine_ls_R_factor_all 0.0334
_refine_ls_R_factor_gt 0.0302
_refine_ls_shift/su_max 0.001
_refine_ls_shift/su_mean 0.000
_refine_ls_structure_factor_coef Fsqd
_refine_ls_weighting_details 'w=1/[\s^2^(Fo^2^)+(0.0400P)^2^+0.1736P] where P=(Fo^2^+2Fc^2^)/3'
_refine_ls_weighting_scheme calc
_refine_ls_wR_factor_gt 0.0769
_refine_ls_wR_factor_ref 0.0790
_reflns_Friedel_coverage 0.697
_reflns_Friedel_fraction_full 0.999
_reflns_Friedel_fraction_max 0.999
_reflns_number_gt 3080
_reflns_number_total 3362
_reflns_threshold_expression 'I > 2\s(I)'
_cod_data_source_file d4sc00262h2.cif
_cod_data_source_block exp_2939
_cod_depositor_comments 'Adding full bibliography for 1571212.cif.'
_cod_database_code 1571212
_shelx_shelxl_version_number 2017/1
_shelx_space_group_comment
;
The symmetry employed for this shelxl refinement is uniquely defined
by the following loop, which should always be used as a source of
symmetry information in preference to the above space-group names.
They are only intended as comments.
;
_reflns_odcompleteness_completeness 99.90
_reflns_odcompleteness_iscentric 1
_reflns_odcompleteness_theta 66.97
_olex2_refinement_description
;
1. Fixed Uiso
 At 1.2 times of:
  All C(H) groups, All C(H,H) groups
 At 1.5 times of:
  All C(H,H,H) groups
2.a Secondary CH2 refined with riding coordinates:
 C8(H8A,H8B), C9(H9A,H9B)
2.b Aromatic/amide H refined with riding coordinates:
 C2(H2), C3(H3), C4(H4), C5(H5), C17(H17), C18(H18), C20(H20), C21(H21),
 C22(H22), C23(H23)
2.c Idealised Me refined as rotating group:
 C10(H10A,H10B,H10C)
;
_olex2_submission_special_instructions 'No special instructions were received'
_oxdiff_exptl_absorpt_empirical_details
;
Empirical correction (ABSPACK) includes:
- Absorption correction using spherical harmonics
- Frame scaling
;
_oxdiff_exptl_absorpt_empirical_full_max 2.818
_oxdiff_exptl_absorpt_empirical_full_min 0.478

loop_
_space_group_symop_operation_xyz
'x, y, z'
'-x+1/2, -y, z+1/2'
'-x, y+1/2, -z+1/2'
'x+1/2, -y+1/2, -z'

loop_
_atom_site_label
_atom_site_type_symbol
_atom_site_fract_x
_atom_site_fract_y
_atom_site_fract_z
_atom_site_U_iso_or_equiv
_atom_site_adp_type
_atom_site_occupancy
_atom_site_site_symmetry_order
_atom_site_calc_flag
_atom_site_refinement_flags_posn
_atom_site_refinement_flags_adp
_atom_site_refinement_flags_occupancy
_atom_site_disorder_assembly
_atom_site_disorder_group
F1 F 0.8260(2) 0.3636(2) 0.64267(4) 0.0674(4) Uani 1 1 d . . . . .
F2 F 0.7504(2) 0.29754(18) 0.71846(4) 0.0627(4) Uani 1 1 d . . . . .
F3 F 0.1848(2) 0.62452(18) 0.63483(4) 0.0668(4) Uani 1 1 d . . . . .
F4 F 0.1188(2) 0.56967(19) 0.71162(4) 0.0683(4) Uani 1 1 d . . . . .
O1 O 0.1414(3) 0.4899(2) 0.53676(6) 0.0697(5) Uani 1 1 d . . . . .
N1 N 0.4000(3) 0.4069(2) 0.75862(5) 0.0483(4) Uani 1 1 d . . . . .
C1 C 0.2910(4) 0.5304(3) 0.50918(7) 0.0550(6) Uani 1 1 d . . . . .
C2 C 0.2525(5) 0.6107(3) 0.47459(8) 0.0691(7) Uani 1 1 d . . . . .
H2 H 0.119310 0.643496 0.467977 0.083 Uiso 1 1 calc R . . . .
C3 C 0.4199(6) 0.6399(3) 0.45035(8) 0.0713(8) Uani 1 1 d . . . . .
H3 H 0.399194 0.693138 0.426647 0.086 Uiso 1 1 calc R . . . .
C4 C 0.6184(5) 0.5924(3) 0.46020(7) 0.0696(8) Uani 1 1 d . . . . .
H4 H 0.728715 0.612943 0.443070 0.084 Uiso 1 1 calc R . . . .
C5 C 0.6536(4) 0.5140(3) 0.49563(7) 0.0604(6) Uani 1 1 d . . . . .
H5 H 0.786949 0.482627 0.502657 0.072 Uiso 1 1 calc R . . . .
C6 C 0.4861(4) 0.4837(3) 0.52014(6) 0.0485(5) Uani 1 1 d . . . . .
C7 C 0.4740(4) 0.4103(3) 0.56098(6) 0.0482(5) Uani 1 1 d . . . . .
C8 C 0.2392(4) 0.3803(3) 0.56300(7) 0.0570(6) Uani 1 1 d . . . . .
H8A H 0.208194 0.276865 0.554392 0.068 Uiso 1 1 calc R . . . .
H8B H 0.189070 0.393266 0.590097 0.068 Uiso 1 1 calc R . . . .
C9 C 0.5456(4) 0.5318(3) 0.59207(6) 0.0485(5) Uani 1 1 d . . . . .
H9A H 0.693676 0.548560 0.588630 0.058 Uiso 1 1 calc R . . . .
H9B H 0.475863 0.627506 0.586088 0.058 Uiso 1 1 calc R . . . .
C10 C 0.6009(5) 0.2641(3) 0.56407(8) 0.0648(7) Uani 1 1 d . . . . .
H10A H 0.556155 0.193285 0.543928 0.097 Uiso 1 1 calc GR . . . .
H10B H 0.581254 0.219359 0.589963 0.097 Uiso 1 1 calc GR . . . .
H10C H 0.745555 0.287274 0.560277 0.097 Uiso 1 1 calc GR . . . .
C11 C 0.5060(3) 0.4931(3) 0.63531(6) 0.0463(5) Uani 1 1 d . . . . .
C12 C 0.6455(3) 0.4129(3) 0.65873(6) 0.0479(5) Uani 1 1 d . . . . .
C13 C 0.6104(3) 0.3809(3) 0.69830(6) 0.0476(5) Uani 1 1 d . . . . .
C14 C 0.4336(3) 0.4336(3) 0.71764(6) 0.0458(5) Uani 1 1 d . . . . .
C15 C 0.2920(3) 0.5148(3) 0.69475(6) 0.0486(5) Uani 1 1 d . . . . .
C16 C 0.3275(4) 0.5421(3) 0.65489(6) 0.0484(5) Uani 1 1 d . . . . .
C17 C 0.2230(4) 0.3426(3) 0.77554(7) 0.0564(6) Uani 1 1 d . . . . .
H17 H 0.110068 0.304088 0.761396 0.068 Uiso 1 1 calc R . . . .
C18 C 0.2404(4) 0.3445(3) 0.81553(7) 0.0600(6) Uani 1 1 d . . . . .
H18 H 0.143962 0.305720 0.833583 0.072 Uiso 1 1 calc R . . . .
C19 C 0.4323(4) 0.4163(3) 0.82537(6) 0.0511(5) Uani 1 1 d . . . . .
C20 C 0.5311(5) 0.4584(3) 0.86091(7) 0.0643(7) Uani 1 1 d . . . . .
H20 H 0.471633 0.433925 0.885394 0.077 Uiso 1 1 calc R . . . .
C21 C 0.7158(5) 0.5359(3) 0.85936(7) 0.0686(7) Uani 1 1 d . . . . .
H21 H 0.780100 0.565331 0.883008 0.082 Uiso 1 1 calc R . . . .
C22 C 0.8091(4) 0.5715(3) 0.82325(8) 0.0649(7) Uani 1 1 d . . . . .
H22 H 0.935362 0.623420 0.823096 0.078 Uiso 1 1 calc R . . . .
C23 C 0.7180(4) 0.5312(3) 0.78760(7) 0.0544(6) Uani 1 1 d . . . . .
H23 H 0.780569 0.554503 0.763327 0.065 Uiso 1 1 calc R . . . .
C24 C 0.5305(3) 0.4549(3) 0.78921(6) 0.0454(5) Uani 1 1 d . . . . .

loop_
_atom_site_aniso_label
_atom_site_aniso_U_11
_atom_site_aniso_U_22
_atom_site_aniso_U_33
_atom_site_aniso_U_23
_atom_site_aniso_U_13
_atom_site_aniso_U_12
F1 0.0476(8) 0.1022(12) 0.0524(7) 0.0008(8) 0.0079(6) 0.0158(8)
F2 0.0555(8) 0.0831(11) 0.0495(7) 0.0050(7) -0.0051(6) 0.0219(8)
F3 0.0725(9) 0.0711(10) 0.0569(8) 0.0054(7) -0.0066(7) 0.0258(8)
F4 0.0591(8) 0.0861(11) 0.0598(8) -0.0024(7) 0.0103(6) 0.0249(8)
O1 0.0518(9) 0.0794(13) 0.0780(12) 0.0127(10) -0.0027(9) 0.0007(10)
N1 0.0456(9) 0.0603(11) 0.0391(9) 0.0008(8) 0.0036(7) -0.0042(9)
C1 0.0568(14) 0.0538(13) 0.0544(12) -0.0026(11) -0.0061(11) -0.0014(12)
C2 0.0758(18) 0.0653(17) 0.0663(15) 0.0040(13) -0.0211(15) 0.0030(15)
C3 0.103(2) 0.0629(17) 0.0476(13) 0.0034(12) -0.0160(15) -0.0057(17)
C4 0.088(2) 0.0780(19) 0.0424(12) -0.0025(12) 0.0086(13) -0.0101(18)
C5 0.0621(14) 0.0715(17) 0.0474(12) -0.0065(11) 0.0029(11) 0.0061(14)
C6 0.0586(13) 0.0468(12) 0.0402(10) -0.0054(9) -0.0029(9) 0.0009(11)
C7 0.0545(12) 0.0459(12) 0.0442(11) -0.0009(9) -0.0012(10) -0.0004(11)
C8 0.0579(14) 0.0576(15) 0.0555(13) 0.0009(11) -0.0037(11) -0.0063(13)
C9 0.0557(13) 0.0492(12) 0.0405(11) 0.0020(9) 0.0010(9) -0.0044(11)
C10 0.0757(18) 0.0534(14) 0.0652(15) -0.0002(12) -0.0004(14) 0.0082(14)
C11 0.0504(12) 0.0485(12) 0.0400(10) -0.0016(9) -0.0006(9) -0.0023(10)
C12 0.0405(10) 0.0595(14) 0.0437(11) -0.0035(10) 0.0027(9) 0.0013(11)
C13 0.0440(11) 0.0572(13) 0.0415(11) 0.0013(9) -0.0034(9) 0.0037(11)
C14 0.0462(11) 0.0521(13) 0.0392(10) -0.0023(9) 0.0011(9) -0.0014(10)
C15 0.0453(12) 0.0529(13) 0.0474(11) -0.0059(10) 0.0047(9) 0.0061(11)
C16 0.0501(12) 0.0492(12) 0.0459(11) 0.0013(10) -0.0056(9) 0.0080(11)
C17 0.0461(12) 0.0640(15) 0.0589(13) -0.0013(11) 0.0084(11) -0.0075(12)
C18 0.0607(15) 0.0662(16) 0.0532(13) 0.0042(11) 0.0150(11) -0.0035(13)
C19 0.0601(13) 0.0509(13) 0.0423(11) 0.0032(10) 0.0089(10) 0.0047(12)
C20 0.0885(19) 0.0648(15) 0.0398(11) 0.0032(11) 0.0039(12) 0.0069(16)
C21 0.089(2) 0.0680(16) 0.0490(13) -0.0075(12) -0.0114(13) 0.0012(16)
C22 0.0624(15) 0.0641(16) 0.0683(15) -0.0072(13) -0.0088(13) -0.0066(13)
C23 0.0557(13) 0.0605(14) 0.0470(11) -0.0009(11) 0.0038(10) -0.0078(12)
C24 0.0496(12) 0.0465(12) 0.0401(10) -0.0003(9) 0.0024(9) 0.0037(10)

loop_
_atom_type_symbol
_atom_type_description
_atom_type_scat_dispersion_real
_atom_type_scat_dispersion_imag
_atom_type_scat_source
C C 0.0181 0.0091 'International Tables Vol C Tables 4.2.6.8 and 6.1.1.4'
H H 0.0000 0.0000 'International Tables Vol C Tables 4.2.6.8 and 6.1.1.4'
F F 0.0727 0.0534 'International Tables Vol C Tables 4.2.6.8 and 6.1.1.4'
N N 0.0311 0.0180 'International Tables Vol C Tables 4.2.6.8 and 6.1.1.4'
O O 0.0492 0.0322 'International Tables Vol C Tables 4.2.6.8 and 6.1.1.4'

loop_
_geom_angle_atom_site_label_1
_geom_angle_atom_site_label_2
_geom_angle_atom_site_label_3
_geom_angle
_geom_angle_site_symmetry_1
_geom_angle_site_symmetry_3
_geom_angle_publ_flag
C1 O1 C8 105.92(19) . . ?
C17 N1 C14 126.16(19) . . ?
C24 N1 C14 125.17(18) . . ?
C24 N1 C17 108.39(18) . . ?
C2 C1 O1 124.7(2) . . ?
C6 C1 O1 112.5(2) . . ?
C6 C1 C2 122.9(2) . . ?
C1 C2 H2 121.6 . . ?
C3 C2 C1 116.9(3) . . ?
C3 C2 H2 121.6 . . ?
C2 C3 H3 119.1 . . ?
C2 C3 C4 121.8(2) . . ?
C4 C3 H3 119.1 . . ?
C3 C4 H4 119.9 . . ?
C3 C4 C5 120.2(3) . . ?
C5 C4 H4 119.9 . . ?
C4 C5 H5 120.8 . . ?
C6 C5 C4 118.4(2) . . ?
C6 C5 H5 120.8 . . ?
C1 C6 C5 119.9(2) . . ?
C1 C6 C7 108.8(2) . . ?
C5 C6 C7 131.3(2) . . ?
C6 C7 C8 99.35(18) . . ?
C6 C7 C9 107.50(18) . . ?
C6 C7 C10 113.0(2) . . ?
C8 C7 C9 112.2(2) . . ?
C10 C7 C8 112.4(2) . . ?
C10 C7 C9 111.7(2) . . ?
O1 C8 C7 106.8(2) . . ?
O1 C8 H8A 110.4 . . ?
O1 C8 H8B 110.4 . . ?
C7 C8 H8A 110.4 . . ?
C7 C8 H8B 110.4 . . ?
H8A C8 H8B 108.6 . . ?
C7 C9 H9A 108.3 . . ?
C7 C9 H9B 108.3 . . ?
H9A C9 H9B 107.4 . . ?
C11 C9 C7 116.07(19) . . ?
C11 C9 H9A 108.3 . . ?
C11 C9 H9B 108.3 . . ?
C7 C10 H10A 109.5 . . ?
C7 C10 H10B 109.5 . . ?
C7 C10 H10C 109.5 . . ?
H10A C10 H10B 109.5 . . ?
H10A C10 H10C 109.5 . . ?
H10B C10 H10C 109.5 . . ?
C12 C11 C9 123.3(2) . . ?
C12 C11 C16 115.06(19) . . ?
C16 C11 C9 121.6(2) . . ?
F1 C12 C11 119.56(18) . . ?
F1 C12 C13 117.4(2) . . ?
C13 C12 C11 123.0(2) . . ?
F2 C13 C12 119.2(2) . . ?
F2 C13 C14 119.65(18) . . ?
C12 C13 C14 121.2(2) . . ?
C13 C14 N1 121.8(2) . . ?
C15 C14 N1 121.53(19) . . ?
C15 C14 C13 116.71(19) . . ?
F4 C15 C14 119.77(19) . . ?
F4 C15 C16 119.1(2) . . ?
C16 C15 C14 121.1(2) . . ?
F3 C16 C11 119.46(19) . . ?
F3 C16 C15 117.7(2) . . ?
C15 C16 C11 122.8(2) . . ?
N1 C17 H17 125.3 . . ?
C18 C17 N1 109.5(2) . . ?
C18 C17 H17 125.3 . . ?
C17 C18 H18 126.0 . . ?
C17 C18 C19 108.0(2) . . ?
C19 C18 H18 126.0 . . ?
C20 C19 C18 135.0(2) . . ?
C20 C19 C24 117.8(2) . . ?
C24 C19 C18 107.2(2) . . ?
C19 C20 H20 120.3 . . ?
C21 C20 C19 119.5(2) . . ?
C21 C20 H20 120.3 . . ?
C20 C21 H21 119.3 . . ?
C20 C21 C22 121.3(2) . . ?
C22 C21 H21 119.3 . . ?
C21 C22 H22 119.5 . . ?
C23 C22 C21 121.1(3) . . ?
C23 C22 H22 119.5 . . ?
C22 C23 H23 121.2 . . ?
C22 C23 C24 117.5(2) . . ?
C24 C23 H23 121.2 . . ?
N1 C24 C19 106.96(19) . . ?
C23 C24 N1 130.17(19) . . ?
C23 C24 C19 122.8(2) . . ?

loop_
_geom_bond_atom_site_label_1
_geom_bond_atom_site_label_2
_geom_bond_distance
_geom_bond_site_symmetry_2
_geom_bond_publ_flag
F1 C12 1.350(3) . ?
F2 C13 1.341(3) . ?
F3 C16 1.347(3) . ?
F4 C15 1.338(3) . ?
O1 C1 1.380(3) . ?
O1 C8 1.444(3) . ?
N1 C14 1.410(3) . ?
N1 C17 1.390(3) . ?
N1 C24 1.389(3) . ?
C1 C2 1.377(4) . ?
C1 C6 1.369(3) . ?
C2 H2 0.9300 . ?
C2 C3 1.372(4) . ?
C3 H3 0.9300 . ?
C3 C4 1.382(4) . ?
C4 H4 0.9300 . ?
C4 C5 1.389(4) . ?
C5 H5 0.9300 . ?
C5 C6 1.380(3) . ?
C6 C7 1.513(3) . ?
C7 C8 1.534(3) . ?
C7 C9 1.557(3) . ?
C7 C10 1.520(4) . ?
C8 H8A 0.9700 . ?
C8 H8B 0.9700 . ?
C9 H9A 0.9700 . ?
C9 H9B 0.9700 . ?
C9 C11 1.509(3) . ?
C10 H10A 0.9600 . ?
C10 H10B 0.9600 . ?
C10 H10C 0.9600 . ?
C11 C12 1.383(3) . ?
C11 C16 1.389(3) . ?
C12 C13 1.373(3) . ?
C13 C14 1.387(3) . ?
C14 C15 1.386(3) . ?
C15 C16 1.376(3) . ?
C17 H17 0.9300 . ?
C17 C18 1.345(3) . ?
C18 H18 0.9300 . ?
C18 C19 1.423(4) . ?
C19 C20 1.399(4) . ?
C19 C24 1.407(3) . ?
C20 H20 0.9300 . ?
C20 C21 1.369(4) . ?
C21 H21 0.9300 . ?
C21 C22 1.386(4) . ?
C22 H22 0.9300 . ?
C22 C23 1.376(3) . ?
C23 H23 0.9300 . ?
C23 C24 1.378(3) . ?
